data_4313083
loop_
_publ_author_name
'Takashi Shibahara'
'Masanobu Tsuboi'
'Shinsuke Nakaoka'
'Yasuhiro Ide'

_publ_contact_author_address
;
    Okayama University of Science Ridai-cho, Okayama 700-0005 Japan
;
_publ_contact_author_email ' shiba@chem.ous.ac.jp'
_publ_contact_author_fax ' +81-86-256-9443 '
_publ_contact_author_name ' Takashi Shibahara'
_publ_contact_author_phone ' +81-86-256-9443 '
_publ_section_title
;
 Photochromic Isomerization of a Dinuclear Molybdenum Complex with
 Ethylene-1,2-Dithiolate and Disulfur Ligands: X-ray Structures of the Two
 Isomers
;
_journal_name_full 'Inorganic Chemistry'
_journal_page_first 935
_journal_page_last 937
_journal_paper_doi 10.1021/ic020380k
_journal_volume 42
_journal_year 2003
_chemical_formula_moiety 'C16 H24 Mo2 S10 '
_chemical_formula_sum 'C16 H24 Mo2 S10'
_chemical_formula_weight 728.85
_space_group_IT_number 15
_symmetry_cell_setting monoclinic
_symmetry_Int_Tables_number 15
_symmetry_space_group_name_Hall '-C 2yc'
_symmetry_space_group_name_H-M 'C 1 2/c 1'
_audit_creation_date 'Mon May 20 11:02:57 2002'
_audit_creation_method 'by teXsan'
_cell_angle_alpha 90
_cell_angle_beta 118.924(1)
_cell_angle_gamma 90
_cell_formula_units_Z 4
_cell_length_a 21.5400(8)
_cell_length_b 9.5232(5)
_cell_length_c 13.9828(2)
_cell_measurement_reflns_used 4343
_cell_measurement_temperature 113.2
_cell_measurement_theta_max 27.5
_cell_measurement_theta_min 3.2
_cell_volume 2510.50(17)
_computing_cell_refinement CRYSTALCLEAR
_computing_data_collection CRYSTALCLEAR
_computing_data_reduction 'teXsan Ver. 1.11'
_computing_publication_material 'teXsan Ver. 1.11'
_computing_structure_refinement 'teXsan Ver. 1.10'
_computing_structure_solution SIR92
_diffrn_measured_fraction_theta_full 0.9986
_diffrn_measured_fraction_theta_max 0.9986
_diffrn_measurement_device_type 'Rigaku/MSC Mercury CCD'
_diffrn_measurement_method \w
_diffrn_radiation_type 'Mo K\a'
_diffrn_radiation_wavelength 0.7107
_diffrn_reflns_av_R_equivalents 0.045
_diffrn_reflns_limit_h_max 27
_diffrn_reflns_limit_h_min 0
_diffrn_reflns_limit_k_max 12
_diffrn_reflns_limit_k_min 0
_diffrn_reflns_limit_l_max 15
_diffrn_reflns_limit_l_min -18
_diffrn_reflns_number 14633
_diffrn_reflns_theta_full 27.48
_diffrn_reflns_theta_max 27.48
_exptl_absorpt_coefficient_mu 1.833
_exptl_absorpt_correction_T_max 0.975
_exptl_absorpt_correction_T_min 0.876
_exptl_absorpt_correction_type integration
_exptl_absorpt_process_details Coppens_numerical
_exptl_crystal_colour 'pink gray'
_exptl_crystal_density_diffrn 1.928
_exptl_crystal_density_method 'not measured'
_exptl_crystal_description Platelet
_exptl_crystal_size_max 0.260
_exptl_crystal_size_mid 0.170
_exptl_crystal_size_min 0.070
_refine_diff_density_max 0.98
_refine_diff_density_min -0.66
_refine_ls_goodness_of_fit_ref 0.844
_refine_ls_hydrogen_treatment noref
_refine_ls_number_parameters 127
_refine_ls_number_reflns 2883
_refine_ls_R_factor_gt 0.0357
_refine_ls_shift/su_max 0.0010
_refine_ls_structure_factor_coef Fsqd
_refine_ls_weighting_details 'w = 1/[\s^2^(Fo^2^) + (0.04200(Max(Fo^2^,0) + 2Fc^2^)/3)^2^]'
_refine_ls_weighting_scheme calc
_refine_ls_wR_factor_ref 0.0811
_reflns_number_gt 1967
_reflns_number_total 2883
_reflns_threshold_expression F^2^>2.0\s(F^2^)
_cod_data_source_file ic020380k_2.cif
_cod_data_source_block complex-3'
_cod_original_cell_volume 2510.5(2)
_cod_original_formula_sum 'C16 H24 Mo2 S10 '
_cod_database_code 4313083

loop_
_symmetry_equiv_pos_as_xyz
x,y,z
-x,y,1/2-z
-x,-y,-z
x,-y,1/2+z
1/2+x,1/2+y,z
1/2-x,1/2+y,1/2-z
1/2-x,1/2-y,-z
1/2+x,1/2-y,1/2+z

loop_
_atom_site_label
_atom_site_type_symbol
_atom_site_fract_x
_atom_site_fract_y
_atom_site_fract_z
_atom_site_U_iso_or_equiv
_atom_site_adp_type
_atom_site_occupancy
_atom_site_calc_flag
_atom_site_refinement_flags
_atom_site_disorder_assembly
_atom_site_disorder_group
Mo(1) Mo -0.55460(2) -0.82489(4) 0.27508(3) 0.01340(9) Uani 1.00 d . . .
S(1) S -0.58577(6) -0.9390(1) 0.39634(9) 0.0179(3) Uani 1.00 d . . .
S(2) S -0.68178(6) -0.8154(1) 0.16416(9) 0.0178(3) Uani 1.00 d . . .
S(3) S -0.58656(6) -0.5946(1) 0.30630(9) 0.0165(3) Uani 1.00 d . . .
S(4) S -0.43920(6) -0.7283(1) 0.39670(9) 0.0153(3) Uani 1.00 d . . .
S(5) S -0.46488(6) -1.0152(1) 0.33097(9) 0.0175(3) Uani 1.00 d . . .
C(1) C -0.6728(2) -0.8976(5) 0.3536(4) 0.020(1) Uani 1.00 d . . .
C(2) C -0.7018(3) -0.9369(5) 0.4297(4) 0.025(1) Uani 1.00 d . . .
C(3) C -0.7135(2) -0.8349(5) 0.2553(4) 0.018(1) Uani 1.00 d . . .
C(4) C -0.7887(2) -0.7899(6) 0.2166(4) 0.025(1) Uani 1.00 d . . .
C(5) C -0.5097(2) -0.4906(5) 0.3667(4) 0.0174(10) Uani 1.00 d . . .
C(6) C -0.5227(2) -0.3371(5) 0.3728(4) 0.021(1) Uani 1.00 d . . .
C(7) C -0.4447(2) -0.5448(5) 0.4040(4) 0.0172(9) Uani 1.00 d . . .
C(8) C -0.3753(3) -0.4669(5) 0.4584(4) 0.021(1) Uani 1.00 d . . .
H(1) H -0.6654 -0.9798 0.4936 0.0301 Uiso 1.00 calc . . .
H(2) H -0.7401 -1.0008 0.3937 0.0301 Uiso 1.00 calc . . .
H(3) H -0.7180 -0.8548 0.4493 0.0301 Uiso 1.00 calc . . .
H(4) H -0.8167 -0.8697 0.2116 0.0297 Uiso 1.00 calc . . .
H(5) H -0.8071 -0.7469 0.1469 0.0297 Uiso 1.00 calc . . .
H(6) H -0.7900 -0.7247 0.2671 0.0297 Uiso 1.00 calc . . .
H(7) H -0.5723 -0.3207 0.3414 0.0248 Uiso 1.00 calc . . .
H(8) H -0.4997 -0.3080 0.4470 0.0248 Uiso 1.00 calc . . .
H(9) H -0.5045 -0.2853 0.3338 0.0248 Uiso 1.00 calc . . .
H(10) H -0.3700 -0.4222 0.5227 0.0255 Uiso 1.00 calc . . .
H(11) H -0.3746 -0.3981 0.4097 0.0255 Uiso 1.00 calc . . .
H(12) H -0.3374 -0.5311 0.4772 0.0255 Uiso 1.00 calc . . .

loop_
_atom_site_aniso_label
_atom_site_aniso_U_11
_atom_site_aniso_U_22
_atom_site_aniso_U_33
_atom_site_aniso_U_12
_atom_site_aniso_U_13
_atom_site_aniso_U_23
Mo(1) 0.0164(2) 0.0123(2) 0.0129(2) -0.0008(2) 0.0082(2) -0.0002(2)
S(1) 0.0194(6) 0.0196(6) 0.0164(6) -0.0018(5) 0.0100(5) 0.0027(5)
S(2) 0.0159(5) 0.0220(6) 0.0150(5) -0.0009(5) 0.0070(5) 0.0005(5)
S(3) 0.0199(6) 0.0143(5) 0.0189(6) -0.0005(5) 0.0122(5) -0.0010(4)
S(4) 0.0168(6) 0.0160(5) 0.0142(5) -0.0012(5) 0.0084(5) -0.0012(4)
S(5) 0.0211(6) 0.0149(6) 0.0165(6) 0.0007(5) 0.0092(5) 0.0020(4)
C(1) 0.019(2) 0.021(2) 0.020(2) -0.002(2) 0.010(2) -0.002(2)
C(2) 0.021(3) 0.033(3) 0.025(3) -0.003(2) 0.014(2) 0.006(2)
C(3) 0.017(2) 0.020(2) 0.019(2) -0.003(2) 0.010(2) -0.001(2)
C(4) 0.015(2) 0.037(3) 0.024(3) 0.000(2) 0.011(2) 0.005(2)
C(5) 0.026(2) 0.016(2) 0.015(2) -0.005(1) 0.014(2) -0.001(2)
C(6) 0.026(3) 0.016(2) 0.021(2) -0.002(2) 0.012(2) -0.001(2)
C(7) 0.025(2) 0.017(1) 0.012(2) -0.005(2) 0.011(2) -0.002(2)
C(8) 0.022(2) 0.021(2) 0.022(2) -0.005(2) 0.012(2) -0.007(2)

loop_
_atom_type_symbol
_atom_type_description
_atom_type_scat_dispersion_real
_atom_type_scat_dispersion_imag
_atom_type_scat_source
C C 0.003 0.002
;International Tables for Crystallography
(1992, Vol. C, Tables 4.2.6.8 and 6.1.1.1)
;
H H 0.000 0.000
;International Tables for Crystallography
(1992, Vol. C, Table 6.1.1.2)
;
Mo Mo -1.683 0.686
;International Tables for Crystallography
(1992, Vol. C, Tables 4.2.6.8 and 6.1.1.1)
;
S S 0.125 0.123
;International Tables for Crystallography
(1992, Vol. C, Tables 4.2.6.8 and 6.1.1.1)
;

loop_
_geom_angle_atom_site_label_1
_geom_angle_atom_site_label_2
_geom_angle_atom_site_label_3
_geom_angle
_geom_angle_site_symmetry_1
_geom_angle_site_symmetry_2
_geom_angle_site_symmetry_3
_geom_angle_publ_flag
Mo(1) Mo(1) S(1) 138.89(3) 2_455 . . yes
Mo(1) Mo(1) S(2) 132.80(3) 2_455 . . yes
Mo(1) Mo(1) S(3) 113.62(3) 2_455 . . yes
Mo(1) Mo(1) S(4) 57.68(3) 2_455 . . yes
Mo(1) Mo(1) S(4) 54.23(3) 2_455 . 2_455 yes
Mo(1) Mo(1) S(5) 56.70(3) 2_455 . . yes
Mo(1) Mo(1) S(5) 56.07(3) 2_455 . 2_455 yes
S(1) Mo(1) S(2) 81.39(4) . . . yes
S(1) Mo(1) S(3) 94.79(4) . . . yes
S(1) Mo(1) S(4) 102.85(4) . . . yes
S(1) Mo(1) S(4) 161.68(4) . . 2_455 yes
S(1) Mo(1) S(5) 83.50(4) . . . yes
S(1) Mo(1) S(5) 106.19(4) . . 2_455 yes
S(2) Mo(1) S(3) 75.30(4) . . . yes
S(2) Mo(1) S(4) 154.38(4) . . . yes
S(2) Mo(1) S(4) 81.54(3) . . 2_455 yes
S(2) Mo(1) S(5) 134.35(4) . . . yes
S(2) Mo(1) S(5) 96.31(4) . . 2_455 yes
S(3) Mo(1) S(4) 79.16(4) . . . yes
S(3) Mo(1) S(4) 87.25(4) . . 2_455 yes
S(3) Mo(1) S(5) 149.00(4) . . . yes
S(3) Mo(1) S(5) 156.11(4) . . 2_455 yes
S(4) Mo(1) S(4) 95.42(4) . . 2_455 yes
S(4) Mo(1) S(5) 71.16(4) . . . yes
S(4) Mo(1) S(5) 106.43(4) . . 2_455 yes
S(4) Mo(1) S(5) 103.96(4) 2_455 . . yes
S(4) Mo(1) S(5) 69.24(3) 2_455 . 2_455 yes
S(5) Mo(1) S(5) 47.93(5) . . 2_455 yes
Mo(1) S(1) C(1) 106.6(2) . . . yes
Mo(1) S(2) C(3) 104.7(1) . . . yes
Mo(1) S(3) C(5) 108.4(1) . . . yes
Mo(1) S(4) Mo(1) 68.09(3) . . 2_455 yes
Mo(1) S(4) C(7) 110.1(1) . . . yes
Mo(1) S(4) C(7) 116.4(1) 2_455 . . yes
Mo(1) S(5) Mo(1) 67.23(3) . . 2_455 yes
Mo(1) S(5) S(5) 66.51(4) . . 2_455 yes
Mo(1) S(5) S(5) 65.56(4) 2_455 . 2_455 yes
S(1) C(1) C(2) 116.7(3) . . . yes
S(1) C(1) C(3) 121.0(3) . . . yes
C(2) C(1) C(3) 122.3(4) . . . yes
S(2) C(3) C(1) 120.2(3) . . . yes
S(2) C(3) C(4) 116.6(3) . . . yes
C(1) C(3) C(4) 123.0(4) . . . yes
S(3) C(5) C(6) 114.8(3) . . . yes
S(3) C(5) C(7) 122.3(3) . . . yes
C(6) C(5) C(7) 122.9(4) . . . yes
S(4) C(7) C(5) 116.6(3) . . . yes
S(4) C(7) C(8) 116.2(3) . . . yes
C(5) C(7) C(8) 127.1(4) . . . yes

loop_
_geom_bond_atom_site_label_1
_geom_bond_atom_site_label_2
_geom_bond_distance
_geom_bond_site_symmetry_1
_geom_bond_site_symmetry_2
_geom_bond_publ_flag
Mo(1) Mo(1) 2.7605(7) . 2_455 yes
Mo(1) S(1) 2.368(1) . . yes
Mo(1) S(2) 2.410(1) . . yes
Mo(1) S(3) 2.401(1) . . yes
Mo(1) S(4) 2.414(1) . . yes
Mo(1) S(4) 2.515(1) . 2_455 yes
Mo(1) S(5) 2.484(1) . . yes
Mo(1) S(5) 2.502(1) . 2_455 yes
S(1) C(1) 1.715(4) . . yes
S(2) C(3) 1.721(4) . . yes
S(3) C(5) 1.755(4) . . yes
S(4) C(7) 1.758(4) . . yes
S(5) S(5) 2.026(2) . 2_455 yes
C(1) C(2) 1.519(6) . . yes
C(1) C(3) 1.360(6) . . yes
C(3) C(4) 1.503(6) . . yes
C(5) C(6) 1.499(6) . . yes
C(5) C(7) 1.339(6) . . yes
C(7) C(8) 1.505(6) . . yes

loop_
_geom_contact_atom_site_label_1
_geom_contact_atom_site_label_2
_geom_contact_distance
_geom_contact_site_symmetry_1
_geom_contact_site_symmetry_2
_geom_contact_publ_flag
Mo(1) Mo(1) 2.7605(7) . 2_455 ?
Mo(1) S(4) 2.515(1) . 2_455 ?
Mo(1) S(5) 2.502(1) . 2_455 ?
S(1) S(5) 3.449(2) . 3_436 ?
S(5) C(6) 3.464(4) . 1_545 ?
S(5) C(2) 3.560(5) . 3_436 ?
C(5) C(5) 3.548(8) . 3_446 ?

loop_
_geom_torsion_atom_site_label_1
_geom_torsion_atom_site_label_2
_geom_torsion_atom_site_label_3
_geom_torsion_atom_site_label_4
_geom_torsion
_geom_torsion_site_symmetry_1
_geom_torsion_site_symmetry_2
_geom_torsion_site_symmetry_3
_geom_torsion_site_symmetry_4
_geom_torsion_publ_flag
Mo(1) Mo(1) S(1) C(1) -168.8(2) . 2_455 2_455 2_455 yes
Mo(1) Mo(1) S(2) C(3) 175.0(2) . 2_455 2_455 2_455 yes
Mo(1) Mo(1) S(3) C(5) -33.4(1) . 2_455 2_455 2_455 yes
Mo(1) Mo(1) S(4) C(7) -102.4(2) . 2_455 . . yes
Mo(1) Mo(1) S(4) C(7) 111.3(1) . 2_455 2_455 2_455 yes
Mo(1) Mo(1) S(5) S(5) 73.50(5) . 2_455 . 2_455 yes
Mo(1) Mo(1) S(5) S(5) -72.13(5) . 2_455 2_455 . yes
Mo(1) S(1) C(1) C(2) -169.5(3) . . . . yes
Mo(1) S(1) C(1) C(3) 11.6(4) . . . . yes
Mo(1) S(2) C(3) C(1) -22.7(4) . . . . yes
Mo(1) S(2) C(3) C(4) 161.8(3) . . . . yes
Mo(1) S(3) C(5) C(6) 169.4(3) . . . . yes
Mo(1) S(3) C(5) C(7) -10.4(4) . . . . yes
Mo(1) S(4) Mo(1) S(1) -141.1(1) . . 2_455 2_455 yes
Mo(1) S(4) Mo(1) S(2) -162.53(3) . . 2_455 2_455 yes
Mo(1) S(4) Mo(1) S(3) 121.93(3) . . 2_455 2_455 yes
Mo(1) S(4) Mo(1) S(4) 43.10(4) . . 2_455 2_455 yes
Mo(1) S(4) Mo(1) S(5) -62.44(3) . . 2_455 . yes
Mo(1) S(4) Mo(1) S(5) -28.80(4) . . 2_455 2_455 yes
Mo(1) S(4) C(7) C(5) 15.7(4) . . . . yes
Mo(1) S(4) C(7) C(8) -168.2(2) . . . . yes
Mo(1) S(4) Mo(1) S(1) 140.37(3) . 2_455 2_455 2_455 yes
Mo(1) S(4) Mo(1) S(2) -122.71(8) . 2_455 2_455 2_455 yes
Mo(1) S(4) Mo(1) S(3) -127.14(3) . 2_455 2_455 2_455 yes
Mo(1) S(4) Mo(1) S(4) -40.99(4) . 2_455 2_455 . yes
Mo(1) S(4) Mo(1) S(5) 28.94(4) . 2_455 2_455 . yes
Mo(1) S(4) Mo(1) S(5) 61.93(3) . 2_455 2_455 2_455 yes
Mo(1) S(4) C(7) C(5) 90.5(3) . 2_455 2_455 2_455 yes
Mo(1) S(4) C(7) C(8) -93.4(3) . 2_455 2_455 2_455 yes
Mo(1) S(5) Mo(1) S(1) -138.62(4) . . 2_455 2_455 yes
Mo(1) S(5) Mo(1) S(2) 138.55(3) . . 2_455 2_455 yes
Mo(1) S(5) Mo(1) S(3) 70.94(9) . . 2_455 2_455 yes
Mo(1) S(5) Mo(1) S(4) 60.10(3) . . 2_455 . yes
Mo(1) S(5) Mo(1) S(4) -29.53(4) . . 2_455 2_455 yes
Mo(1) S(5) Mo(1) S(5) -73.50(5) . . 2_455 2_455 yes
Mo(1) S(5) S(5) Mo(1) 74.57(4) . . 2_455 2_455 yes
Mo(1) S(5) Mo(1) S(1) -169.13(4) . 2_455 2_455 2_455 yes
Mo(1) S(5) Mo(1) S(2) 119.65(5) . 2_455 2_455 2_455 yes
Mo(1) S(5) Mo(1) S(3) -80.65(7) . 2_455 2_455 2_455 yes
Mo(1) S(5) Mo(1) S(4) 27.88(3) . 2_455 2_455 . yes
Mo(1) S(5) Mo(1) S(4) -63.15(3) . 2_455 2_455 2_455 yes
Mo(1) S(5) Mo(1) S(5) 72.13(5) . 2_455 2_455 . yes
Mo(1) S(5) S(5) Mo(1) -74.57(4) . 2_455 . 2_455 yes
S(1) Mo(1) Mo(1) S(1) 91.48(9) . . 2_455 2_455 yes
S(1) Mo(1) Mo(1) S(2) -47.18(6) . . 2_455 2_455 yes
S(1) Mo(1) Mo(1) S(3) -138.75(5) . . 2_455 2_455 yes
S(1) Mo(1) Mo(1) S(4) -71.06(5) . . 2_455 . yes
S(1) Mo(1) Mo(1) S(4) 162.54(6) . . 2_455 2_455 yes
S(1) Mo(1) Mo(1) S(5) 16.55(5) . . 2_455 . yes
S(1) Mo(1) Mo(1) S(5) 74.93(6) . . 2_455 2_455 yes
S(1) Mo(1) S(2) C(3) 21.1(2) . . . . yes
S(1) Mo(1) S(3) C(5) 116.1(1) . . . . yes
S(1) Mo(1) S(4) C(7) -108.3(1) . . . . yes
S(1) Mo(1) S(4) C(7) 116.5(2) . . 2_455 2_455 yes
S(1) Mo(1) S(5) S(5) 118.73(5) . . . 2_455 yes
S(1) Mo(1) S(5) S(5) -65.12(6) . . 2_455 . yes
S(1) C(1) C(3) S(2) 8.1(6) . . . . yes
S(1) C(1) C(3) C(4) -176.8(3) . . . . yes
S(2) Mo(1) Mo(1) S(2) 174.15(8) . . 2_455 2_455 yes
S(2) Mo(1) Mo(1) S(3) 82.58(5) . . 2_455 2_455 yes
S(2) Mo(1) Mo(1) S(4) 150.28(5) . . 2_455 . yes
S(2) Mo(1) Mo(1) S(4) 23.87(5) . . 2_455 2_455 yes
S(2) Mo(1) Mo(1) S(5) -122.12(5) . . 2_455 . yes
S(2) Mo(1) Mo(1) S(5) -63.73(5) . . 2_455 2_455 yes
S(2) Mo(1) S(1) C(1) -18.1(2) . . . . yes
S(2) Mo(1) S(3) C(5) -164.1(1) . . . . yes
S(2) Mo(1) S(4) C(7) -11.4(2) . . . . yes
S(2) Mo(1) S(4) C(7) 95.1(2) . . 2_455 2_455 yes
S(2) Mo(1) S(5) S(5) 47.52(7) . . . 2_455 yes
S(2) Mo(1) S(5) S(5) -147.95(5) . . 2_455 . yes
S(2) C(3) C(1) C(2) -170.7(3) . . . . yes
S(3) Mo(1) Mo(1) S(3) -8.99(6) . . 2_455 2_455 yes
S(3) Mo(1) Mo(1) S(4) 58.71(4) . . 2_455 . yes
S(3) Mo(1) Mo(1) S(4) -67.70(4) . . 2_455 2_455 yes
S(3) Mo(1) Mo(1) S(5) 146.32(4) . . 2_455 . yes
S(3) Mo(1) Mo(1) S(5) -155.30(4) . . 2_455 2_455 yes
S(3) Mo(1) S(1) C(1) 56.2(2) . . . . yes
S(3) Mo(1) S(2) C(3) -76.2(2) . . . . yes
S(3) Mo(1) S(4) C(7) -15.8(1) . . . . yes
S(3) Mo(1) S(4) C(7) 19.6(2) . . 2_455 2_455 yes
S(3) Mo(1) S(5) S(5) -152.78(6) . . . 2_455 yes
S(3) Mo(1) S(5) S(5) 144.44(8) . . 2_455 . yes
S(3) C(5) C(7) S(4) -3.5(5) . . . . yes
S(3) C(5) C(7) C(8) -179.1(3) . . . . yes
S(4) Mo(1) Mo(1) S(4) -126.40(6) . . 2_455 2_455 yes
S(4) Mo(1) Mo(1) S(5) 87.61(4) . . 2_455 . yes
S(4) Mo(1) Mo(1) S(5) 145.99(4) . . 2_455 2_455 yes
S(4) Mo(1) S(1) C(1) 136.1(2) . . . . yes
S(4) Mo(1) S(2) C(3) -80.7(2) . . . . yes
S(4) Mo(1) S(3) C(5) 13.9(1) . . . . yes
S(4) Mo(1) S(4) Mo(1) 43.10(4) . . 2_455 2_455 yes
S(4) Mo(1) S(4) C(7) -59.3(2) . . 2_455 2_455 yes
S(4) Mo(1) S(5) S(5) -135.28(6) . . . 2_455 yes
S(4) Mo(1) S(5) S(5) 43.97(5) . . 2_455 . yes
S(4) Mo(1) Mo(1) S(4) 126.40(6) . 2_455 . 2_455 yes
S(4) Mo(1) Mo(1) S(5) -87.61(4) . 2_455 . . yes
S(4) Mo(1) Mo(1) S(5) -145.99(4) . 2_455 . 2_455 yes
S(4) Mo(1) S(1) C(1) -39.6(2) . 2_455 2_455 2_455 yes
S(4) Mo(1) S(2) C(3) -165.6(2) . 2_455 2_455 2_455 yes
S(4) Mo(1) S(3) C(5) -82.2(1) . 2_455 2_455 2_455 yes
S(4) Mo(1) S(4) Mo(1) -40.99(4) . 2_455 2_455 . yes
S(4) Mo(1) S(4) C(7) 70.3(1) . 2_455 2_455 2_455 yes
S(4) Mo(1) S(5) S(5) 133.60(6) . 2_455 . 2_455 yes
S(4) Mo(1) S(5) S(5) -44.25(5) . 2_455 2_455 . yes
S(4) C(7) C(5) C(6) 176.7(3) . . . . yes
S(5) Mo(1) Mo(1) S(5) 58.38(6) . . 2_455 2_455 yes
S(5) Mo(1) S(1) C(1) -154.9(2) . . . . yes
S(5) Mo(1) S(2) C(3) 93.1(2) . . . . yes
S(5) Mo(1) S(3) C(5) 30.7(2) . . . . yes
S(5) Mo(1) S(4) C(7) 173.3(1) . . . . yes
S(5) Mo(1) S(4) C(7) -131.2(2) . . 2_455 2_455 yes
S(5) Mo(1) S(5) Mo(1) -73.50(5) . . 2_455 2_455 yes
S(5) Mo(1) Mo(1) S(5) -58.38(6) . 2_455 . 2_455 yes
S(5) Mo(1) S(1) C(1) -112.3(2) . 2_455 2_455 2_455 yes
S(5) Mo(1) S(2) C(3) 126.6(2) . 2_455 2_455 2_455 yes
S(5) Mo(1) S(3) C(5) -92.3(2) . 2_455 2_455 2_455 yes
S(5) Mo(1) S(4) C(7) -164.8(2) . 2_455 . . yes
S(5) Mo(1) S(4) C(7) 140.3(1) . 2_455 2_455 2_455 yes
S(5) Mo(1) S(5) Mo(1) 72.13(5) . 2_455 2_455 . yes
C(2) C(1) C(3) C(4) 4.4(7) . . . . yes
C(6) C(5) C(7) C(8) 1.1(7) . . . . yes
C(6) C(5) C(7) C(8) 1.1(7) . . . . yes
